data_1562905
loop_
_publ_author_name
'Wu, Shuting'
'Deng, Binbin'
'Jiang, Xiuling'
'Li, Ronghua'
'Guo, Jiangbin'
'Lai, Fulong'
'Huang, Xihe'
'Huang, Changcang'

_publ_section_title
;
 Step-by-step assembly of 4d--4f--3d complex based on heptamolybdate anion
;
_journal_name_full 'Journal of Solid State Chemistry'
_journal_page_first 451
_journal_page_last 457
_journal_paper_doi 10.1016/j.jssc.2012.06.049
_journal_volume 196
_journal_year 2012
_chemical_formula_sum 'H0 Mo29 N11 O123 Pr4.7'
_chemical_formula_weight 5566.53
_space_group_IT_number 2
_space_group_name_Hall '-P 1'
_space_group_name_H-M_alt 'P -1'
_symmetry_cell_setting triclinic
_symmetry_space_group_name_H-M 'P -1'
_atom_sites_solution_hydrogens geom
_atom_sites_solution_primary direct
_atom_sites_solution_secondary difmap
_cell_angle_alpha 100.071(3)
_cell_angle_beta 92.155(2)
_cell_angle_gamma 113.415(3)
_cell_formula_units_Z 2
_cell_length_a 17.037(5)
_cell_length_b 18.917(5)
_cell_length_c 24.342(6)
_cell_measurement_reflns_used 18413
_cell_measurement_temperature 113(2)
_cell_measurement_theta_max 27.4758
_cell_measurement_theta_min 3.1108
_cell_volume 7038(3)
_computing_cell_refinement 'CrystalClear (Rigaku/MSC Inc., 2005)'
_computing_data_collection 'CrystalClear (Rigaku/MSC Inc., 2005)'
_computing_data_reduction 'CrystalClear (Rigaku/MSC Inc., 2005)'
_computing_structure_refinement 'SHELXL-97 (Sheldrick, 1997)'
_computing_structure_solution 'SHELXS-97 (Sheldrick, 1990)'
_diffrn_ambient_temperature 113(2)
_diffrn_detector_area_resol_mean 14.6306
_diffrn_measured_fraction_theta_full 0.948
_diffrn_measured_fraction_theta_max 0.948
_diffrn_measurement_method CCD_Profile_fitting
_diffrn_radiation_monochromator graphite
_diffrn_radiation_source 'fine-focus sealed tube'
_diffrn_radiation_type MoK\a
_diffrn_radiation_wavelength 0.71073
_diffrn_reflns_av_R_equivalents 0.0397
_diffrn_reflns_av_sigmaI/netI 0.0627
_diffrn_reflns_limit_h_max 20
_diffrn_reflns_limit_h_min -20
_diffrn_reflns_limit_k_max 22
_diffrn_reflns_limit_k_min -22
_diffrn_reflns_limit_l_max 28
_diffrn_reflns_limit_l_min -28
_diffrn_reflns_number 44278
_diffrn_reflns_theta_full 25.00
_diffrn_reflns_theta_max 25.00
_diffrn_reflns_theta_min 2.74
_exptl_absorpt_coefficient_mu 4.283
_exptl_absorpt_correction_T_max 0.3598
_exptl_absorpt_correction_T_min 0.2233
_exptl_absorpt_correction_type multi-scan
_exptl_crystal_colour green
_exptl_crystal_density_diffrn 2.647
_exptl_crystal_density_method 'not measured'
_exptl_crystal_description block
_exptl_crystal_F_000 5148
_exptl_crystal_size_max 0.50
_exptl_crystal_size_mid 0.50
_exptl_crystal_size_min 0.30
_refine_diff_density_max 2.363
_refine_diff_density_min -3.059
_refine_diff_density_rms 0.223
_refine_ls_goodness_of_fit_ref 1.106
_refine_ls_matrix_type full
_refine_ls_number_parameters 1546
_refine_ls_number_reflns 23514
_refine_ls_number_restraints 24
_refine_ls_restrained_S_all 1.106
_refine_ls_R_factor_all 0.0502
_refine_ls_R_factor_gt 0.0465
_refine_ls_shift/su_max 0.465
_refine_ls_shift/su_mean 0.009
_refine_ls_structure_factor_coef Fsqd
_refine_ls_weighting_details 'calc w=1/[\s^2^(Fo^2^)+(0.0857P)^2^+9.8799P] where P=(Fo^2^+2Fc^2^)/3'
_refine_ls_weighting_scheme calc
_refine_ls_wR_factor_gt 0.1438
_refine_ls_wR_factor_ref 0.1479
_reflns_number_gt 20548
_reflns_number_total 23514
_reflns_threshold_expression >2sigma(I)
_cod_data_source_file JSSC-2012-196-451.cif
_cod_data_source_block 1-pr5
_cod_depositor_comments
;
The following automatic conversions were performed:

data item '_exptl_absorpt_correction_type' value 'Multi-scan' was
changed to 'multi-scan' in accordance with the built-in table derived
from the CIF Core dictionary named 'cif_core.dic' version 2.4.5 last
updated on 2014-11-21.

Automatic conversion script
Id: cif_fix_values 8369 2020-08-20 11:38:08Z andrius 
;
_cod_original_sg_symbol_H-M P-1
_cod_database_code 1562905

loop_
_symmetry_equiv_pos_as_xyz
'x, y, z'
'-x, -y, -z'

loop_
_atom_site_label
_atom_site_type_symbol
_atom_site_fract_x
_atom_site_fract_y
_atom_site_fract_z
_atom_site_U_iso_or_equiv
_atom_site_adp_type
_atom_site_occupancy
_atom_site_symmetry_multiplicity
_atom_site_calc_flag
_atom_site_refinement_flags
_atom_site_disorder_assembly
_atom_site_disorder_group
Pr1 Pr 0.94892(3) 0.50452(2) 0.155406(18) 0.01884(11) Uani 1 1 d . . .
Pr2 Pr 0.55329(3) 0.40242(3) 0.309514(19) 0.01980(11) Uani 1 1 d . . .
Pr3 Pr 0.93219(3) 0.63621(2) 0.406203(18) 0.01851(11) Uani 1 1 d . . .
Pr4 Pr 0.66521(3) 0.63839(3) 0.149092(19) 0.01978(11) Uani 1 1 d . . .
Pr5 Pr 1.38374(4) 0.92084(4) 0.21745(3) 0.02380(15) Uani 0.70 1 d P . .
Mo6 Mo 0.77526(4) 0.54489(4) 0.25473(3) 0.01762(15) Uani 1 1 d . . .
Mo7 Mo 0.68303(4) 0.61755(4) 0.41001(3) 0.02134(16) Uani 1 1 d . . .
Mo8 Mo 0.77787(4) 0.40219(4) 0.37916(3) 0.02153(16) Uani 1 1 d . . .
Mo9 Mo 1.04506(4) 0.71083(4) 0.26828(3) 0.01948(15) Uani 1 1 d . . .
Mo10 Mo 0.94608(4) 0.44472(4) 0.31206(3) 0.02013(15) Uani 1 1 d . . .
Mo11 Mo 0.51977(4) 0.29955(4) 0.00971(3) 0.02366(16) Uani 1 1 d . . .
Mo12 Mo 0.89547(5) 0.29561(4) 0.38254(3) 0.02320(16) Uani 1 1 d . . .
Mo13 Mo 0.56702(4) 0.61843(4) 0.30070(3) 0.02255(16) Uani 1 1 d . . .
Mo14 Mo 0.53671(4) 0.40439(4) 0.14041(3) 0.02187(16) Uani 1 1 d . . .
Mo15 Mo 1.12497(4) 0.86577(4) 0.20399(3) 0.02495(17) Uani 1 1 d . . .
Mo16 Mo 0.70715(4) 0.44928(4) 0.07462(3) 0.02109(16) Uani 1 1 d . . .
Mo17 Mo 1.22491(5) 0.85141(4) 0.32381(4) 0.02979(18) Uani 1 1 d . . .
Mo18 Mo 0.93088(4) 0.71392(4) 0.15838(3) 0.02063(16) Uani 1 1 d . . .
Mo19 Mo 0.65668(5) 0.21187(4) 0.02821(3) 0.02987(18) Uani 1 1 d . . .
Mo20 Mo 0.55223(5) 0.71412(4) 0.42887(3) 0.02641(17) Uani 1 1 d . . .
Mo21 Mo 1.05955(5) 0.34419(5) 0.30013(4) 0.0357(2) Uani 1 1 d . . .
Mo22 Mo 0.45577(5) 0.72051(5) 0.30390(4) 0.03318(19) Uani 1 1 d . . .
Mo23 Mo 0.48533(5) 0.16625(4) 0.09329(3) 0.03001(18) Uani 1 1 d . . .
Mo24 Mo 0.64253(5) 0.85840(5) 0.35516(4) 0.03184(19) Uani 1 1 d . . .
Mo25 Mo 0.69705(5) 0.71813(5) 0.53215(3) 0.03066(18) Uani 1 1 d . . .
Mo26 Mo 0.70337(5) 0.25229(5) 0.43552(4) 0.0357(2) Uani 1 1 d . . .
Mo27 Mo 0.75792(5) 0.85802(5) 0.46501(4) 0.03375(19) Uani 1 1 d . . .
Mo28 Mo 0.35892(5) 0.25567(5) 0.09356(4) 0.0345(2) Uani 1 1 d . . .
Mo29 Mo 0.70290(5) 0.16262(5) 0.31011(4) 0.0354(2) Uani 1 1 d . . .
Mo30 Mo 0.98054(5) 0.94738(5) 0.23081(4) 0.0346(2) Uani 1 1 d . . .
Mo31 Mo 0.97887(5) 0.86385(5) 0.10286(4) 0.0353(2) Uani 1 1 d . . .
Mo32 Mo 0.87543(6) 0.20695(5) 0.24475(4) 0.0357(2) Uani 1 1 d . . .
Mo33 Mo 1.10195(5) 0.94507(4) 0.33786(4) 0.03350(19) Uani 1 1 d . . .
Mo34 Mo 0.71157(5) 0.34793(5) -0.04451(3) 0.03156(18) Uani 1 1 d . . .
O1 O 0.5796(3) 0.7321(3) 0.3404(3) 0.0262(13) Uani 1 1 d . . .
O2 O 0.9414(3) 0.7138(3) 0.2386(2) 0.0214(12) Uani 1 1 d . . .
O3 O 0.6811(3) 0.6469(3) 0.3391(2) 0.0230(12) Uani 1 1 d . . .
O4 O 0.8247(3) 0.4102(3) 0.3073(2) 0.0233(12) Uani 1 1 d . . .
O5 O 1.0985(3) 0.8338(3) 0.2895(2) 0.0231(12) Uani 1 1 d . . .
O6 O 0.7919(3) 0.6443(3) 0.4226(2) 0.0272(13) Uani 1 1 d . . .
O7 O 1.0219(4) 0.7015(3) 0.3356(2) 0.0279(13) Uani 1 1 d . . .
O8 O 0.5229(4) 0.3791(4) 0.2051(3) 0.0315(14) Uani 1 1 d . . .
O9 O 0.6540(3) 0.4129(3) 0.1378(2) 0.0213(12) Uani 1 1 d . . .
O10 O 0.8264(3) 0.7057(3) 0.1522(3) 0.0278(13) Uani 1 1 d . . .
O11 O 0.4175(4) 0.3695(4) 0.1095(3) 0.0315(14) Uani 1 1 d . . .
O12 O 0.6000(4) 0.6472(3) 0.2392(2) 0.0277(13) Uani 1 1 d . . .
O13 O 0.8437(4) 0.1951(3) 0.3329(3) 0.0308(14) Uani 1 1 d . . .
O14 O 0.9845(3) 0.8378(3) 0.1855(2) 0.0249(12) Uani 1 1 d . . .
O15 O 0.4968(3) 0.2854(3) 0.0984(2) 0.0231(12) Uani 1 1 d . . .
O16 O 0.8101(3) 0.4571(3) 0.0933(2) 0.0261(13) Uani 1 1 d . . .
O17 O 0.6902(3) 0.7295(3) 0.4461(2) 0.0245(12) Uani 1 1 d . . .
O18 O 0.6600(3) 0.3278(3) 0.0345(2) 0.0248(12) Uani 1 1 d . . .
O19 O 0.5636(4) 0.4042(3) 0.0510(2) 0.0240(12) Uani 1 1 d . . .
O20 O 0.6858(3) 0.4674(3) 0.2702(2) 0.0249(12) Uani 1 1 d . . .
O21 O 1.0726(3) 0.7535(3) 0.1864(2) 0.0224(12) Uani 1 1 d . . .
O22 O 1.1716(3) 0.7458(3) 0.2802(3) 0.0299(14) Uani 1 1 d . . .
O23 O 0.9780(4) 0.5411(3) 0.3496(2) 0.0256(13) Uani 1 1 d . . .
O24 O 0.7600(3) 0.2808(3) 0.3594(3) 0.0255(13) Uani 1 1 d . . .
O25 O 0.9065(3) 0.4002(3) 0.3912(2) 0.0232(12) Uani 1 1 d . . .
O26 O 0.9253(4) 0.6206(3) 0.1348(3) 0.0280(13) Uani 1 1 d . . .
O27 O 0.9680(4) 0.7555(4) 0.0920(3) 0.0326(14) Uani 1 1 d . . .
O28 O 0.7393(3) 0.6029(3) 0.2202(2) 0.0253(12) Uani 1 1 d . . .
O29 O 0.8203(4) 0.5022(3) 0.4079(3) 0.0289(13) Uani 1 1 d . . .
O30 O 0.8418(3) 0.6028(3) 0.3177(2) 0.0250(12) Uani 1 1 d . . .
O31 O 0.5597(4) 0.5037(3) 0.1519(3) 0.0307(14) Uani 1 1 d . . .
O32 O 0.6726(4) 0.3779(3) 0.3523(3) 0.0293(14) Uani 1 1 d . . .
O33 O 0.5165(4) 0.8289(4) 0.3426(3) 0.0377(16) Uani 1 1 d . . .
O34 O 0.6526(4) 0.6136(3) 0.4875(2) 0.0289(13) Uani 1 1 d . . .
O35 O 0.9601(4) 0.4535(4) 0.2431(2) 0.0282(13) Uani 1 1 d . . .
O36 O 0.8351(4) 0.5068(4) 0.2112(2) 0.0268(13) Uani 1 1 d . . .
O37 O 0.9244(4) 0.3237(3) 0.2972(2) 0.0266(13) Uani 1 1 d . . .
O38 O 0.4512(4) 0.6155(4) 0.2952(3) 0.0323(14) Uani 1 1 d . . .
O39 O 0.8211(4) 0.3720(4) -0.0308(3) 0.0420(17) Uani 1 1 d . . .
O40 O 1.0300(4) 0.6169(3) 0.2330(2) 0.0248(12) Uani 1 1 d . . .
O41 O 0.7452(4) 0.8508(4) 0.3837(3) 0.0326(14) Uani 1 1 d . . .
O42 O 1.0030(4) 0.3088(4) 0.3892(3) 0.0310(14) Uani 1 1 d . . .
O43 O 0.7581(4) 0.3655(4) 0.4491(3) 0.0343(15) Uani 1 1 d . . .
O44 O 0.6373(4) 0.5158(3) 0.3874(3) 0.0294(13) Uani 1 1 d . . .
O45 O 0.5342(4) 0.5166(4) 0.2869(3) 0.0330(14) Uani 1 1 d . . .
O46 O 1.0575(4) 0.4425(4) 0.3361(3) 0.0294(13) Uani 1 1 d . . .
O47 O 1.2203(4) 0.9531(3) 0.3417(3) 0.0346(15) Uani 1 1 d . . .
O48 O 0.5506(3) 0.6155(3) 0.3917(3) 0.0255(13) Uani 1 1 d . . .
O49 O 0.8010(4) 0.7295(4) 0.5494(3) 0.0388(16) Uani 1 1 d . . .
O50 O 0.6105(4) 0.2089(3) 0.0997(2) 0.0290(13) Uani 1 1 d . . .
O51 O 0.5204(4) 0.1994(3) 0.0108(2) 0.0293(13) Uani 1 1 d . . .
O52 O 0.8574(4) 0.2699(4) 0.4441(3) 0.0331(14) Uani 1 1 d . . .
O53 O 1.0118(4) 0.9630(4) 0.1551(3) 0.0400(16) Uani 1 1 d . . .
O54 O 0.6168(4) 0.8243(4) 0.4387(3) 0.0349(15) Uani 1 1 d . . .
O55 O 0.7191(4) 0.8266(4) 0.5344(3) 0.0385(16) Uani 1 1 d . . .
O56 O 1.1159(4) 0.9556(3) 0.2470(3) 0.0306(14) Uani 1 1 d . . .
O57 O 0.9847(4) 0.9101(3) 0.2990(3) 0.0326(14) Uani 1 1 d . . .
O58 O 0.7602(4) 0.2057(4) 0.2491(3) 0.0357(15) Uani 1 1 d . . .
O59 O 0.7143(4) 0.5448(3) 0.0910(3) 0.0294(13) Uani 1 1 d . . .
O60 O 0.7119(4) 0.4468(4) -0.0071(2) 0.0317(14) Uani 1 1 d . . .
O61 O 1.2166(5) 0.8287(4) 0.3888(3) 0.0488(18) Uani 1 1 d . . .
O62 O 0.6931(4) 0.1545(4) 0.3902(3) 0.0400(16) Uani 1 1 d . . .
O63 O 1.2304(4) 0.8830(3) 0.2292(3) 0.0330(14) Uani 1 1 d . . .
O64 O 0.8728(4) 0.3578(4) 0.1386(3) 0.0410(16) Uani 1 1 d . . .
O65 O 0.6819(5) 0.0650(4) 0.2889(3) 0.0505(19) Uani 1 1 d . . .
O66 O 0.9415(4) 0.7729(4) 0.4108(3) 0.0386(16) Uani 1 1 d . . .
O67 O 0.4672(5) 0.7323(5) 0.2360(3) 0.0478(18) Uani 1 1 d . . .
O68 O 0.6240(5) 0.1121(4) 0.0021(3) 0.0459(18) Uani 1 1 d . . .
O69 O 0.5990(4) 0.2421(4) 0.4234(3) 0.0500(19) Uani 1 1 d . . .
O70 O 1.0883(4) 0.7193(5) 0.4429(3) 0.057(2) Uani 1 1 d . . .
O71 O 1.3324(4) 0.8775(4) 0.3131(3) 0.0422(17) Uani 1 1 d . . .
O72 O 0.9948(4) 0.2318(4) 0.2752(3) 0.0409(16) Uani 1 1 d . . .
O73 O 0.4606(5) 0.0706(4) 0.0644(3) 0.0479(18) Uani 1 1 d . . .
O74 O 0.5540(5) 0.2749(4) 0.2612(3) 0.0448(17) Uani 1 1 d . . .
O75 O 0.6693(4) 0.2363(4) -0.0483(3) 0.0356(15) Uani 1 1 d . . .
O76 O 1.0882(4) 0.6080(4) 0.1288(3) 0.0394(16) Uani 1 1 d . . .
O77 O 0.9653(5) 0.4595(5) 0.0552(3) 0.0509(19) Uani 1 1 d . . .
O78 O 0.3966(4) 0.3160(5) 0.2725(3) 0.058(2) Uani 1 1 d . . .
O79 O 0.6056(4) 0.1680(4) 0.2928(4) 0.052(2) Uani 1 1 d . . .
O80 O 0.8694(4) 0.9109(4) 0.2170(4) 0.052(2) Uani 1 1 d . . .
O81 O 0.7265(4) 0.7757(4) 0.2084(3) 0.0453(18) Uani 1 1 d . . .
O82 O 0.5671(4) 0.5788(4) 0.0580(3) 0.0417(17) Uani 1 1 d . . .
O83 O 0.6675(4) 0.8603(4) 0.2874(3) 0.0458(18) Uani 1 1 d . . .
O84 O 0.3691(4) 0.1572(4) 0.0680(3) 0.0375(15) Uani 1 1 d . . .
O85 O 0.7643(4) 0.2463(4) 0.0536(3) 0.0430(17) Uani 1 1 d . . .
O86 O 0.8725(4) 0.8434(4) 0.0833(3) 0.0493(19) Uani 1 1 d . . .
O87 O 0.8573(4) 0.8542(4) 0.4697(3) 0.0429(17) Uani 1 1 d . . .
O88 O 0.5545(4) 0.3136(4) -0.0556(3) 0.0335(14) Uani 1 1 d . . .
O89 O 0.4099(4) 0.2757(4) 0.0014(3) 0.0370(15) Uani 1 1 d . . .
O90 O 0.4502(4) 0.7045(4) 0.4051(3) 0.0432(17) Uani 1 1 d . . .
O91 O 0.9892(4) 0.5758(4) 0.4736(3) 0.0444(17) Uani 1 1 d . . .
O92 O 1.0690(5) 0.9087(4) 0.3966(3) 0.0463(18) Uani 1 1 d . . .
O93 O 0.7123(5) 0.2344(5) 0.5021(3) 0.052(2) Uani 1 1 d . . .
O94 O 0.6483(4) 0.7047(5) 0.5921(3) 0.0454(18) Uani 1 1 d . . .
O95 O 0.6644(5) 0.9552(4) 0.3843(3) 0.0462(18) Uani 1 1 d . . .
O96 O 0.3343(5) 0.2436(4) 0.1600(3) 0.0491(19) Uani 1 1 d . . .
O97 O 0.4762(5) 0.1689(4) 0.1640(3) 0.0410(16) Uani 1 1 d . . .
O98 O 0.2640(4) 0.2405(5) 0.0555(3) 0.060(2) Uani 1 1 d . . .
O99 O 0.5420(5) 0.6798(5) 0.1458(3) 0.051(2) Uani 1 1 d . . .
O100 O 0.7783(5) 0.9549(4) 0.4876(3) 0.0493(19) Uani 1 1 d . . .
O101 O 0.5482(4) 0.7022(4) 0.4980(3) 0.0401(16) Uani 1 1 d . . .
O102 O 1.1312(4) 0.8872(4) 0.1378(3) 0.0369(15) Uani 1 1 d . . .
O103 O 0.8492(6) 0.1073(4) 0.2252(3) 0.056(2) Uani 1 1 d . . .
O104 O 1.0690(5) 0.4590(5) 0.1596(3) 0.053(2) Uani 1 1 d . . .
O105 O 1.0135(5) 1.0457(4) 0.2565(4) 0.054(2) Uani 1 1 d . . .
O106 O 0.8932(5) 0.2413(4) 0.1837(3) 0.0488(18) Uani 1 1 d . . .
O107 O 0.7100(4) 0.7221(5) 0.0777(3) 0.051(2) Uani 1 1 d . . .
O108 O 0.5081(4) 0.3169(5) 0.3795(4) 0.055(2) Uani 1 1 d . . .
O109 O 1.1304(5) 1.0436(4) 0.3558(4) 0.053(2) Uani 1 1 d . . .
O110 O 1.0894(5) 0.3682(5) 0.2374(3) 0.056(2) Uani 1 1 d . . .
O111 O 1.1504(5) 0.3463(5) 0.3353(4) 0.059(2) Uani 1 1 d . . .
O112 O 0.6956(5) 0.3507(4) -0.1147(3) 0.0504(19) Uani 1 1 d . . .
O113 O 0.3505(4) 0.7051(4) 0.3119(3) 0.0500(19) Uani 1 1 d . . .
O114 O 0.4542(5) 0.4457(5) 0.3738(3) 0.053(2) Uani 1 1 d . . .
O115 O 1.0307(5) 0.8922(5) 0.0470(3) 0.053(2) Uani 1 1 d . . .
O116 O 0.9250(5) 0.6897(6) 0.5076(3) 0.063(2) Uani 1 1 d . . .
O117 O 1.5143(6) 0.9248(6) 0.2667(5) 0.086(3) Uani 1 1 d . . .
O118 O 1.5098(6) 1.0279(6) 0.1894(5) 0.083(3) Uani 1 1 d . . .
O119 O 1.3135(8) 0.8885(8) 0.1198(4) 0.105(4) Uani 1 1 d . . .
O120 O 1.4402(7) 1.0348(6) 0.3006(5) 0.097(4) Uani 1 1 d . . .
O121 O 1.3106(6) 0.7734(6) 0.2062(4) 0.073(3) Uani 1 1 d . . .
O122 O 1.4541(7) 0.8549(7) 0.1466(5) 0.097(3) Uani 1 1 d . . .
O123 O 1.3458(6) 1.0328(6) 0.1990(6) 0.100(4) Uani 1 1 d . . .
N1 N 0.7153(5) 0.3231(5) 0.2018(4) 0.0400(19) Uani 1 1 d . . .
N2 N 0.8883(6) 0.4874(6) 0.5472(4) 0.059(3) Uani 1 1 d . . .
N3 N 0.6091(7) 0.5221(7) -0.0459(5) 0.066(3) Uani 1 1 d . . .
N4 N 0.8322(5) 0.7676(5) 0.3096(4) 0.042(2) Uani 1 1 d . . .
N5 N 0.953(2) 0.8388(19) 0.6468(11) 0.150(13) Uani 0.74 1 d P . .
N5A N 0.922(5) 0.829(2) 0.646(2) 0.10(4) Uani 0.26 1 d P . .
N6 N 0.4113(8) 0.8617(7) 0.4271(5) 0.082(4) Uani 1 1 d . . .
N7 N 0.5535(7) -0.0343(6) 0.0616(5) 0.070(3) Uani 1 1 d . . .
N8 N 1.0000 1.0000 0.5000 0.147(11) Uani 1 2 d S . .
N8A N 0.707(3) 1.0091(18) 0.9680(18) 0.21(3) Uani 0.50 1 d P . .
N9 N 0.1746(9) 0.5868(11) 0.2958(11) 0.126(8) Uani 0.86 1 d PU . .
N9A N 0.180(3) 0.634(4) 0.356(4) 0.06(2) Uani 0.14 1 d PU . .
N10 N 1.5274(11) 1.0253(10) 0.3976(7) 0.116(5) Uani 1 1 d . . .
N11 N 0.6521(12) 0.8989(13) 0.6110(8) 0.086(8) Uani 0.77 1 d PU . .
N11A N 0.672(4) 0.905(4) 0.638(3) 0.08(2) Uani 0.23 1 d PU . .

loop_
_atom_site_aniso_label
_atom_site_aniso_U_11
_atom_site_aniso_U_22
_atom_site_aniso_U_33
_atom_site_aniso_U_23
_atom_site_aniso_U_13
_atom_site_aniso_U_12
Pr1 0.0184(2) 0.0212(2) 0.0168(2) 0.00185(19) 0.00227(18) 0.00890(18)
Pr2 0.0166(2) 0.0208(2) 0.0221(3) 0.00605(19) 0.00238(18) 0.00711(17)
Pr3 0.0195(2) 0.0207(2) 0.0151(2) 0.00094(19) -0.00199(17) 0.00958(18)
Pr4 0.0194(2) 0.0205(2) 0.0193(2) 0.00451(19) -0.00289(18) 0.00835(18)
Pr5 0.0171(3) 0.0234(3) 0.0280(4) 0.0052(3) 0.0001(3) 0.0056(3)
Mo6 0.0146(3) 0.0227(3) 0.0157(4) 0.0044(3) 0.0003(3) 0.0078(3)
Mo7 0.0197(3) 0.0231(4) 0.0225(4) 0.0019(3) 0.0005(3) 0.0114(3)
Mo8 0.0199(3) 0.0210(3) 0.0260(4) 0.0064(3) 0.0021(3) 0.0101(3)
Mo9 0.0189(3) 0.0182(3) 0.0187(4) 0.0033(3) -0.0004(3) 0.0053(3)
Mo10 0.0214(3) 0.0217(3) 0.0193(4) 0.0039(3) 0.0015(3) 0.0112(3)
Mo11 0.0232(4) 0.0249(4) 0.0188(4) 0.0020(3) -0.0062(3) 0.0074(3)
Mo12 0.0257(4) 0.0256(4) 0.0214(4) 0.0059(3) -0.0028(3) 0.0137(3)
Mo13 0.0234(4) 0.0231(4) 0.0239(4) 0.0054(3) 0.0012(3) 0.0124(3)
Mo14 0.0208(3) 0.0209(3) 0.0215(4) 0.0033(3) -0.0008(3) 0.0068(3)
Mo15 0.0186(3) 0.0216(4) 0.0328(4) 0.0089(3) 0.0017(3) 0.0051(3)
Mo16 0.0194(3) 0.0216(4) 0.0186(4) 0.0002(3) -0.0015(3) 0.0067(3)
Mo17 0.0218(4) 0.0255(4) 0.0352(5) 0.0048(4) -0.0063(3) 0.0041(3)
Mo18 0.0180(3) 0.0201(3) 0.0221(4) 0.0046(3) -0.0014(3) 0.0064(3)
Mo19 0.0314(4) 0.0248(4) 0.0296(4) -0.0034(3) -0.0047(3) 0.0121(3)
Mo20 0.0231(4) 0.0320(4) 0.0299(4) 0.0071(3) 0.0083(3) 0.0165(3)
Mo21 0.0340(4) 0.0446(5) 0.0438(5) 0.0161(4) 0.0102(4) 0.0286(4)
Mo22 0.0275(4) 0.0393(5) 0.0423(5) 0.0135(4) 0.0045(4) 0.0215(4)
Mo23 0.0374(4) 0.0201(4) 0.0262(4) 0.0031(3) -0.0008(3) 0.0064(3)
Mo24 0.0345(4) 0.0263(4) 0.0394(5) 0.0090(4) 0.0097(4) 0.0160(3)
Mo25 0.0293(4) 0.0438(5) 0.0218(4) 0.0013(4) 0.0053(3) 0.0201(4)
Mo26 0.0362(4) 0.0381(5) 0.0438(5) 0.0243(4) 0.0124(4) 0.0193(4)
Mo27 0.0299(4) 0.0259(4) 0.0420(5) -0.0038(4) 0.0017(4) 0.0125(3)
Mo28 0.0199(4) 0.0364(4) 0.0370(5) 0.0014(4) -0.0013(3) 0.0040(3)
Mo29 0.0321(4) 0.0220(4) 0.0474(5) 0.0052(4) -0.0109(4) 0.0085(3)
Mo30 0.0277(4) 0.0229(4) 0.0532(6) 0.0060(4) -0.0001(4) 0.0116(3)
Mo31 0.0313(4) 0.0342(4) 0.0411(5) 0.0210(4) 0.0004(4) 0.0091(3)
Mo32 0.0544(5) 0.0292(4) 0.0272(5) 0.0008(4) -0.0013(4) 0.0236(4)
Mo33 0.0359(4) 0.0216(4) 0.0377(5) -0.0003(4) 0.0010(4) 0.0093(3)
Mo34 0.0332(4) 0.0360(4) 0.0188(4) 0.0001(3) 0.0045(3) 0.0095(3)
O1 0.023(3) 0.025(3) 0.036(4) 0.008(3) 0.003(3) 0.015(2)
O2 0.022(3) 0.028(3) 0.016(3) 0.004(2) 0.000(2) 0.012(2)
O3 0.022(3) 0.026(3) 0.022(3) 0.005(3) 0.004(2) 0.011(2)
O4 0.022(3) 0.029(3) 0.021(3) 0.008(3) -0.001(2) 0.011(2)
O5 0.027(3) 0.019(3) 0.019(3) 0.001(2) 0.001(2) 0.007(2)
O6 0.021(3) 0.030(3) 0.029(3) 0.002(3) 0.000(3) 0.011(2)
O7 0.032(3) 0.033(3) 0.021(3) 0.004(3) 0.001(3) 0.015(3)
O8 0.029(3) 0.037(3) 0.024(3) 0.006(3) -0.003(3) 0.009(3)
O9 0.021(3) 0.025(3) 0.015(3) 0.002(2) -0.001(2) 0.009(2)
O10 0.021(3) 0.029(3) 0.035(4) 0.012(3) 0.004(3) 0.010(2)
O11 0.023(3) 0.036(3) 0.034(4) 0.004(3) -0.003(3) 0.013(3)
O12 0.031(3) 0.030(3) 0.026(3) 0.006(3) 0.000(3) 0.017(3)
O13 0.040(3) 0.027(3) 0.033(4) 0.010(3) 0.000(3) 0.021(3)
O14 0.021(3) 0.022(3) 0.030(3) 0.010(3) 0.001(2) 0.006(2)
O15 0.020(3) 0.015(3) 0.029(3) 0.002(2) 0.000(2) 0.003(2)
O16 0.022(3) 0.035(3) 0.020(3) 0.000(3) 0.000(2) 0.014(3)
O17 0.023(3) 0.030(3) 0.022(3) -0.001(3) 0.000(2) 0.014(2)
O18 0.021(3) 0.025(3) 0.023(3) 0.001(3) -0.003(2) 0.007(2)
O19 0.028(3) 0.026(3) 0.019(3) 0.004(3) -0.002(2) 0.013(2)
O20 0.015(3) 0.034(3) 0.024(3) 0.008(3) 0.000(2) 0.008(2)
O21 0.023(3) 0.022(3) 0.023(3) 0.004(2) 0.003(2) 0.010(2)
O22 0.021(3) 0.024(3) 0.041(4) 0.004(3) -0.001(3) 0.007(2)
O23 0.027(3) 0.022(3) 0.027(3) 0.004(3) 0.002(3) 0.009(2)
O24 0.025(3) 0.021(3) 0.032(3) 0.006(3) -0.001(3) 0.011(2)
O25 0.025(3) 0.025(3) 0.020(3) 0.004(2) -0.001(2) 0.012(2)
O26 0.025(3) 0.026(3) 0.033(4) 0.007(3) -0.002(3) 0.012(2)
O27 0.035(3) 0.033(3) 0.030(4) 0.014(3) 0.009(3) 0.012(3)
O28 0.021(3) 0.035(3) 0.021(3) 0.008(3) 0.001(2) 0.012(2)
O29 0.028(3) 0.029(3) 0.031(4) 0.005(3) 0.002(3) 0.013(3)
O30 0.024(3) 0.032(3) 0.018(3) 0.005(3) 0.000(2) 0.011(3)
O31 0.026(3) 0.026(3) 0.038(4) 0.006(3) 0.004(3) 0.009(3)
O32 0.022(3) 0.031(3) 0.042(4) 0.019(3) 0.004(3) 0.013(3)
O33 0.046(4) 0.035(4) 0.043(4) 0.010(3) 0.015(3) 0.027(3)
O34 0.032(3) 0.031(3) 0.025(3) 0.009(3) 0.005(3) 0.014(3)
O35 0.029(3) 0.038(3) 0.027(3) 0.013(3) 0.009(3) 0.020(3)
O36 0.025(3) 0.039(3) 0.020(3) 0.008(3) 0.002(2) 0.015(3)
O37 0.030(3) 0.029(3) 0.023(3) 0.000(3) -0.001(3) 0.017(3)
O38 0.024(3) 0.034(3) 0.045(4) 0.013(3) 0.003(3) 0.017(3)
O39 0.032(4) 0.053(4) 0.034(4) -0.003(3) 0.005(3) 0.015(3)
O40 0.028(3) 0.018(3) 0.025(3) 0.000(3) -0.002(3) 0.008(2)
O41 0.030(3) 0.031(3) 0.037(4) 0.002(3) 0.007(3) 0.015(3)
O42 0.030(3) 0.040(4) 0.028(3) 0.007(3) -0.004(3) 0.020(3)
O43 0.042(4) 0.040(4) 0.028(4) 0.015(3) 0.013(3) 0.020(3)
O44 0.032(3) 0.028(3) 0.030(3) 0.004(3) -0.003(3) 0.016(3)
O45 0.029(3) 0.039(4) 0.032(4) 0.010(3) -0.001(3) 0.015(3)
O46 0.021(3) 0.033(3) 0.034(4) 0.007(3) -0.002(3) 0.012(3)
O47 0.033(3) 0.024(3) 0.038(4) 0.003(3) -0.004(3) 0.004(3)
O48 0.024(3) 0.023(3) 0.031(3) 0.006(3) 0.005(3) 0.012(2)
O49 0.032(3) 0.050(4) 0.031(4) -0.011(3) -0.002(3) 0.022(3)
O50 0.036(3) 0.026(3) 0.023(3) 0.003(3) -0.009(3) 0.012(3)
O51 0.027(3) 0.028(3) 0.021(3) 0.000(3) -0.007(3) 0.002(3)
O52 0.036(3) 0.036(3) 0.034(4) 0.017(3) 0.001(3) 0.017(3)
O53 0.035(4) 0.032(3) 0.055(5) 0.021(3) 0.005(3) 0.011(3)
O54 0.037(4) 0.034(3) 0.039(4) 0.006(3) 0.011(3) 0.020(3)
O55 0.041(4) 0.042(4) 0.035(4) -0.002(3) 0.003(3) 0.025(3)
O56 0.026(3) 0.022(3) 0.041(4) 0.009(3) 0.001(3) 0.007(2)
O57 0.029(3) 0.023(3) 0.040(4) 0.001(3) 0.001(3) 0.007(3)
O58 0.043(4) 0.029(3) 0.035(4) 0.002(3) -0.009(3) 0.019(3)
O59 0.027(3) 0.031(3) 0.032(4) 0.010(3) 0.002(3) 0.012(3)
O60 0.043(4) 0.030(3) 0.019(3) 0.002(3) 0.002(3) 0.013(3)
O61 0.058(5) 0.043(4) 0.035(4) 0.009(3) -0.006(3) 0.010(4)
O62 0.042(4) 0.034(4) 0.049(4) 0.013(3) 0.002(3) 0.018(3)
O63 0.020(3) 0.029(3) 0.045(4) 0.008(3) 0.002(3) 0.005(3)
O64 0.049(4) 0.030(3) 0.042(4) 0.006(3) -0.007(3) 0.015(3)
O65 0.047(4) 0.028(4) 0.069(5) 0.005(4) -0.008(4) 0.011(3)
O66 0.038(4) 0.030(3) 0.047(4) 0.005(3) 0.014(3) 0.014(3)
O67 0.060(5) 0.062(5) 0.041(4) 0.020(4) 0.007(4) 0.041(4)
O68 0.057(4) 0.030(4) 0.043(4) -0.007(3) -0.001(4) 0.015(3)
O69 0.039(4) 0.053(4) 0.070(5) 0.032(4) 0.013(4) 0.023(3)
O70 0.029(4) 0.076(6) 0.043(5) 0.027(4) -0.014(3) -0.006(4)
O71 0.030(3) 0.036(4) 0.052(5) 0.001(3) -0.013(3) 0.010(3)
O72 0.051(4) 0.043(4) 0.042(4) 0.012(3) 0.008(3) 0.033(3)
O73 0.055(4) 0.021(3) 0.057(5) 0.002(3) -0.005(4) 0.008(3)
O74 0.063(5) 0.034(4) 0.038(4) -0.005(3) -0.012(4) 0.027(3)
O75 0.035(3) 0.036(4) 0.028(4) -0.005(3) 0.003(3) 0.012(3)
O76 0.036(4) 0.036(4) 0.041(4) 0.010(3) 0.016(3) 0.007(3)
O77 0.047(4) 0.069(5) 0.030(4) 0.002(4) 0.010(3) 0.020(4)
O78 0.027(4) 0.074(6) 0.053(5) 0.008(4) 0.001(3) 0.002(4)
O79 0.040(4) 0.035(4) 0.078(6) 0.007(4) -0.020(4) 0.017(3)
O80 0.027(4) 0.044(4) 0.085(6) 0.010(4) 0.001(4) 0.016(3)
O81 0.035(4) 0.030(4) 0.056(5) -0.007(3) 0.006(3) 0.004(3)
O82 0.038(4) 0.053(4) 0.026(4) 0.005(3) -0.014(3) 0.012(3)
O83 0.046(4) 0.049(4) 0.054(5) 0.024(4) 0.019(4) 0.025(3)
O84 0.024(3) 0.028(3) 0.047(4) 0.004(3) -0.003(3) 0.000(3)
O85 0.036(4) 0.043(4) 0.043(4) -0.004(3) -0.007(3) 0.015(3)
O86 0.032(4) 0.049(4) 0.067(5) 0.027(4) -0.004(4) 0.010(3)
O87 0.028(3) 0.033(4) 0.060(5) 0.000(3) 0.003(3) 0.009(3)
O88 0.035(3) 0.040(4) 0.025(3) 0.012(3) -0.005(3) 0.014(3)
O89 0.028(3) 0.042(4) 0.037(4) 0.007(3) -0.011(3) 0.012(3)
O90 0.031(3) 0.050(4) 0.061(5) 0.020(4) 0.015(3) 0.025(3)
O91 0.048(4) 0.049(4) 0.038(4) 0.022(3) -0.010(3) 0.019(3)
O92 0.054(4) 0.033(4) 0.039(4) 0.002(3) 0.008(3) 0.006(3)
O93 0.066(5) 0.063(5) 0.052(5) 0.039(4) 0.028(4) 0.039(4)
O94 0.044(4) 0.074(5) 0.027(4) 0.010(4) 0.014(3) 0.034(4)
O95 0.053(4) 0.029(4) 0.059(5) 0.001(3) 0.012(4) 0.023(3)
O96 0.048(4) 0.047(4) 0.041(4) 0.004(4) 0.016(4) 0.008(3)
O97 0.060(4) 0.033(4) 0.023(4) 0.007(3) 0.000(3) 0.011(3)
O98 0.020(3) 0.082(6) 0.058(5) 0.004(4) -0.008(3) 0.007(4)
O99 0.054(5) 0.079(6) 0.037(4) 0.007(4) -0.004(3) 0.049(4)
O100 0.061(5) 0.031(4) 0.050(5) -0.007(3) 0.003(4) 0.019(3)
O101 0.047(4) 0.053(4) 0.033(4) 0.018(3) 0.021(3) 0.028(3)
O102 0.033(3) 0.036(4) 0.041(4) 0.020(3) 0.009(3) 0.008(3)
O103 0.084(6) 0.034(4) 0.054(5) -0.001(4) 0.003(4) 0.032(4)
O104 0.055(5) 0.080(6) 0.053(5) 0.029(4) 0.024(4) 0.051(4)
O105 0.055(5) 0.025(4) 0.075(6) 0.002(4) -0.012(4) 0.016(3)
O106 0.075(5) 0.045(4) 0.033(4) 0.008(3) 0.006(4) 0.032(4)
O107 0.033(4) 0.063(5) 0.049(5) 0.034(4) -0.009(3) 0.002(3)
O108 0.038(4) 0.077(5) 0.076(6) 0.053(5) 0.026(4) 0.032(4)
O109 0.064(5) 0.026(4) 0.067(5) 0.000(4) -0.003(4) 0.021(3)
O110 0.058(5) 0.074(6) 0.059(5) 0.021(4) 0.026(4) 0.046(4)
O111 0.047(4) 0.074(6) 0.079(6) 0.028(5) 0.014(4) 0.042(4)
O112 0.055(5) 0.054(5) 0.025(4) -0.001(3) 0.006(3) 0.009(4)
O113 0.031(4) 0.057(5) 0.067(5) 0.012(4) -0.003(4) 0.025(3)
O114 0.049(4) 0.057(5) 0.066(5) 0.023(4) 0.031(4) 0.031(4)
O115 0.055(5) 0.060(5) 0.054(5) 0.034(4) 0.014(4) 0.023(4)
O116 0.063(5) 0.125(8) 0.027(4) 0.004(4) 0.001(4) 0.071(5)
O117 0.080(7) 0.092(7) 0.104(8) 0.052(7) 0.004(6) 0.041(6)
O118 0.081(7) 0.070(6) 0.096(8) 0.032(6) 0.012(6) 0.023(5)
O119 0.110(9) 0.182(13) 0.037(5) -0.004(6) 0.006(5) 0.085(9)
O120 0.090(8) 0.075(7) 0.115(9) 0.010(7) 0.038(7) 0.023(6)
O121 0.097(7) 0.081(6) 0.062(6) 0.017(5) 0.028(5) 0.055(6)
O122 0.093(8) 0.101(8) 0.078(8) -0.012(6) -0.001(6) 0.033(7)
O123 0.065(6) 0.079(7) 0.156(11) 0.050(7) 0.023(7) 0.018(5)
N1 0.043(5) 0.042(5) 0.039(5) 0.008(4) 0.001(4) 0.021(4)
N2 0.058(6) 0.077(7) 0.042(6) 0.013(5) -0.006(5) 0.028(5)
N3 0.056(6) 0.079(7) 0.073(7) 0.043(6) 0.004(5) 0.029(6)
N4 0.038(5) 0.049(5) 0.034(5) 0.007(4) 0.000(4) 0.016(4)
N5 0.23(3) 0.16(3) 0.09(2) -0.012(17) 0.04(2) 0.12(2)
N5A 0.19(6) 0.004(15) 0.08(5) -0.05(2) -0.15(5) 0.06(3)
N6 0.098(9) 0.080(8) 0.077(8) 0.010(7) 0.033(7) 0.047(7)
N7 0.068(7) 0.057(7) 0.067(8) -0.002(6) -0.016(6) 0.017(5)
N8 0.14(2) 0.082(15) 0.115(19) 0.001(13) -0.034(16) -0.046(14)
N8A 0.27(5) 0.09(2) 0.25(4) -0.11(3) -0.21(4) 0.14(3)
N9 0.040(8) 0.120(14) 0.23(2) 0.113(16) -0.005(11) 0.012(8)
N9A 0.02(3) 0.04(3) 0.17(7) 0.05(4) 0.05(4) 0.02(2)
N10 0.123(12) 0.131(13) 0.108(12) 0.059(11) 0.033(10) 0.051(10)
N11 0.059(12) 0.053(10) 0.083(16) -0.069(13) 0.022(11) -0.010(9)
N11A 0.04(3) 0.06(3) 0.07(4) -0.11(3) -0.03(3) 0.00(2)

loop_
_atom_type_symbol
_atom_type_description
_atom_type_scat_dispersion_real
_atom_type_scat_dispersion_imag
_atom_type_scat_source
O O 0.0106 0.0060 'International Tables Vol C Tables 4.2.6.8 and 6.1.1.4'
H H 0.0000 0.0000 'International Tables Vol C Tables 4.2.6.8 and 6.1.1.4'
Mo Mo -1.6832 0.6857 'International Tables Vol C Tables 4.2.6.8 and 6.1.1.4'
Pr Pr -0.2180 2.8214 'International Tables Vol C Tables 4.2.6.8 and 6.1.1.4'
N N 0.0061 0.0033 'International Tables Vol C Tables 4.2.6.8 and 6.1.1.4'

loop_
_geom_angle_atom_site_label_1
_geom_angle_atom_site_label_2
_geom_angle_atom_site_label_3
_geom_angle
_geom_angle_site_symmetry_1
_geom_angle_site_symmetry_3
O36 Pr1 O40 78.97(19) . .
O36 Pr1 O16 69.90(18) . .
O40 Pr1 O16 136.06(18) . .
O36 Pr1 O77 138.3(2) . .
O40 Pr1 O77 137.0(2) . .
O16 Pr1 O77 68.6(2) . .
O36 Pr1 O64 86.0(2) . .
O40 Pr1 O64 139.2(2) . .
O16 Pr1 O64 69.5(2) . .
O77 Pr1 O64 76.1(2) . .
O36 Pr1 O26 77.07(19) . .
O40 Pr1 O26 72.91(19) . .
O16 Pr1 O26 70.51(19) . .
O77 Pr1 O26 92.8(2) . .
O64 Pr1 O26 139.8(2) . .
O36 Pr1 O35 69.89(18) . .
O40 Pr1 O35 71.09(19) . .
O16 Pr1 O35 122.34(19) . .
O77 Pr1 O35 132.4(2) . .
O64 Pr1 O35 68.2(2) . .
O26 Pr1 O35 134.71(19) . .
O36 Pr1 O104 137.0(2) . .
O40 Pr1 O104 89.7(2) . .
O16 Pr1 O104 134.1(2) . .
O77 Pr1 O104 74.6(2) . .
O64 Pr1 O104 75.9(2) . .
O26 Pr1 O104 138.8(2) . .
O35 Pr1 O104 67.2(2) . .
O36 Pr1 O76 136.5(2) . .
O40 Pr1 O76 66.0(2) . .
O16 Pr1 O76 119.6(2) . .
O77 Pr1 O76 71.0(2) . .
O64 Pr1 O76 137.5(2) . .
O26 Pr1 O76 68.7(2) . .
O35 Pr1 O76 118.1(2) . .
O104 Pr1 O76 70.1(2) . .
O20 Pr2 O45 78.52(19) . .
O20 Pr2 O44 77.8(2) . .
O45 Pr2 O44 73.7(2) . .
O20 Pr2 O108 136.0(2) . .
O45 Pr2 O108 137.8(2) . .
O44 Pr2 O108 89.1(3) . .
O20 Pr2 O32 69.41(18) . .
O45 Pr2 O32 136.37(19) . .
O44 Pr2 O32 71.29(19) . .
O108 Pr2 O32 66.6(2) . .
O20 Pr2 O74 87.2(2) . .
O45 Pr2 O74 139.9(2) . .
O44 Pr2 O74 139.5(2) . .
O108 Pr2 O74 75.9(3) . .
O32 Pr2 O74 68.2(2) . .
O20 Pr2 O8 70.35(19) . .
O45 Pr2 O8 72.2(2) . .
O44 Pr2 O8 137.0(2) . .
O108 Pr2 O8 133.9(3) . .
O32 Pr2 O8 120.4(2) . .
O74 Pr2 O8 67.7(2) . .
O20 Pr2 O78 136.9(2) . .
O45 Pr2 O78 89.7(2) . .
O44 Pr2 O78 138.3(2) . .
O108 Pr2 O78 77.9(3) . .
O32 Pr2 O78 133.9(2) . .
O74 Pr2 O78 75.5(3) . .
O8 Pr2 O78 66.6(2) . .
O20 Pr2 O114 136.6(2) . .
O45 Pr2 O114 67.2(2) . .
O44 Pr2 O114 67.8(2) . .
O108 Pr2 O114 70.6(2) . .
O32 Pr2 O114 119.8(2) . .
O74 Pr2 O114 136.2(2) . .
O8 Pr2 O114 119.7(2) . .
O78 Pr2 O114 70.5(3) . .
O30 Pr3 O23 78.92(19) . .
O30 Pr3 O6 69.28(19) . .
O23 Pr3 O6 135.92(19) . .
O30 Pr3 O7 70.75(19) . .
O23 Pr3 O7 71.68(19) . .
O6 Pr3 O7 121.78(19) . .
O30 Pr3 O29 77.50(19) . .
O23 Pr3 O29 73.63(18) . .
O6 Pr3 O29 70.35(18) . .
O7 Pr3 O29 136.5(2) . .
O30 Pr3 O66 85.2(2) . .
O23 Pr3 O66 139.6(2) . .
O6 Pr3 O66 68.15(19) . .
O7 Pr3 O66 68.0(2) . .
O29 Pr3 O66 138.38(19) . .
O30 Pr3 O70 136.2(2) . .
O23 Pr3 O70 88.1(3) . .
O6 Pr3 O70 135.9(3) . .
O7 Pr3 O70 65.5(2) . .
O29 Pr3 O70 138.2(2) . .
O66 Pr3 O70 78.1(3) . .
O30 Pr3 O91 142.1(2) . .
O23 Pr3 O91 72.7(2) . .
O6 Pr3 O91 116.6(2) . .
O7 Pr3 O91 121.1(2) . .
O29 Pr3 O91 70.8(2) . .
O66 Pr3 O91 132.5(2) . .
O70 Pr3 O91 68.0(2) . .
O30 Pr3 O116 135.7(2) . .
O23 Pr3 O116 140.1(2) . .
O6 Pr3 O116 66.8(2) . .
O7 Pr3 O116 130.6(3) . .
O29 Pr3 O116 92.9(3) . .
O66 Pr3 O116 73.6(3) . .
O70 Pr3 O116 77.3(3) . .
O91 Pr3 O116 67.4(2) . .
O28 Pr4 O31 78.06(19) . .
O28 Pr4 O107 135.7(2) . .
O31 Pr4 O107 137.1(2) . .
O28 Pr4 O59 77.79(19) . .
O31 Pr4 O59 73.23(19) . .
O107 Pr4 O59 87.7(2) . .
O28 Pr4 O12 70.11(18) . .
O31 Pr4 O12 72.7(2) . .
O107 Pr4 O12 135.3(2) . .
O59 Pr4 O12 137.00(18) . .
O28 Pr4 O81 87.2(2) . .
O31 Pr4 O81 139.9(2) . .
O107 Pr4 O81 77.4(3) . .
O59 Pr4 O81 139.8(2) . .
O12 Pr4 O81 67.1(2) . .
O28 Pr4 O99 135.3(2) . .
O31 Pr4 O99 88.5(2) . .
O107 Pr4 O99 81.0(3) . .
O59 Pr4 O99 138.5(2) . .
O12 Pr4 O99 65.2(2) . .
O81 Pr4 O99 76.1(2) . .
O28 Pr4 O82 141.1(2) . .
O31 Pr4 O82 70.3(2) . .
O107 Pr4 O82 67.4(2) . .
O59 Pr4 O82 71.9(2) . .
O12 Pr4 O82 118.8(2) . .
O81 Pr4 O82 131.6(2) . .
O99 Pr4 O82 66.8(2) . .
O28 Pr4 O10 68.27(18) . .
O31 Pr4 O10 135.66(18) . .
O107 Pr4 O10 67.4(2) . .
O59 Pr4 O10 72.14(19) . .
O12 Pr4 O10 118.49(19) . .
O81 Pr4 O10 67.6(2) . .
O99 Pr4 O10 135.8(2) . .
O82 Pr4 O10 122.2(2) . .
O117 Pr5 O63 139.2(3) . .
O117 Pr5 O119 138.6(4) . .
O63 Pr5 O119 76.5(3) . .
O117 Pr5 O118 73.0(3) . .
O63 Pr5 O118 141.1(3) . .
O119 Pr5 O118 87.9(4) . .
O117 Pr5 O121 91.3(3) . .
O63 Pr5 O121 71.1(2) . .
O119 Pr5 O121 81.6(4) . .
O118 Pr5 O121 142.1(3) . .
O117 Pr5 O120 70.1(4) . .
O63 Pr5 O120 95.9(3) . .
O119 Pr5 O120 139.2(4) . .
O118 Pr5 O120 73.1(4) . .
O121 Pr5 O120 134.3(3) . .
O117 Pr5 O123 130.2(4) . .
O63 Pr5 O123 72.7(3) . .
O119 Pr5 O123 70.1(4) . .
O118 Pr5 O123 68.5(3) . .
O121 Pr5 O123 138.2(3) . .
O120 Pr5 O123 69.4(4) . .
O117 Pr5 O122 71.9(4) . .
O63 Pr5 O122 129.6(3) . .
O119 Pr5 O122 67.3(4) . .
O118 Pr5 O122 72.3(4) . .
O121 Pr5 O122 70.0(3) . .
O120 Pr5 O122 134.4(3) . .
O123 Pr5 O122 121.9(4) . .
O117 Pr5 O71 76.6(3) . .
O63 Pr5 O71 62.7(2) . .
O119 Pr5 O71 134.7(3) . .
O118 Pr5 O71 136.5(3) . .
O121 Pr5 O71 67.6(2) . .
O120 Pr5 O71 67.6(3) . .
O123 Pr5 O71 112.3(3) . .
O122 Pr5 O71 125.7(3) . .
O20 Mo6 O36 109.7(3) . .
O20 Mo6 O28 109.1(3) . .
O36 Mo6 O28 109.7(3) . .
O20 Mo6 O30 109.6(3) . .
O36 Mo6 O30 108.7(3) . .
O28 Mo6 O30 110.1(3) . .
O6 Mo7 O44 105.8(3) . .
O6 Mo7 O3 98.2(3) . .
O44 Mo7 O3 99.1(3) . .
O6 Mo7 O34 99.3(3) . .
O44 Mo7 O34 94.0(3) . .
O3 Mo7 O34 154.3(2) . .
O6 Mo7 O17 94.3(2) . .
O44 Mo7 O17 157.8(2) . .
O3 Mo7 O17 86.9(2) . .
O34 Mo7 O17 73.3(2) . .
O6 Mo7 O48 165.0(2) . .
O44 Mo7 O48 88.2(2) . .
O3 Mo7 O48 73.9(2) . .
O34 Mo7 O48 84.7(2) . .
O17 Mo7 O48 72.9(2) . .
O6 Mo7 Mo25 86.9(2) . .
O44 Mo7 Mo25 128.5(2) . .
O3 Mo7 Mo25 128.88(17) . .
O34 Mo7 Mo25 34.51(17) . .
O17 Mo7 Mo25 42.03(16) . .
O48 Mo7 Mo25 88.41(15) . .
O32 Mo8 O29 105.5(3) . .
O32 Mo8 O43 100.0(3) . .
O29 Mo8 O43 97.3(3) . .
O32 Mo8 O4 95.5(3) . .
O29 Mo8 O4 97.1(3) . .
O43 Mo8 O4 155.2(2) . .
O32 Mo8 O24 91.8(2) . .
O29 Mo8 O24 162.0(2) . .
O43 Mo8 O24 74.4(2) . .
O4 Mo8 O24 85.9(2) . .
O32 Mo8 O25 161.3(3) . .
O29 Mo8 O25 91.2(2) . .
O43 Mo8 O25 86.0(2) . .
O4 Mo8 O25 73.6(2) . .
O24 Mo8 O25 72.6(2) . .
O32 Mo8 Mo26 87.10(18) . .
O29 Mo8 Mo26 131.5(2) . .
O43 Mo8 Mo26 34.3(2) . .
O4 Mo8 Mo26 128.67(16) . .
O24 Mo8 Mo26 42.77(16) . .
O25 Mo8 Mo26 88.11(14) . .
O7 Mo9 O40 105.5(3) . .
O7 Mo9 O2 99.7(2) . .
O40 Mo9 O2 99.4(2) . .
O7 Mo9 O22 99.2(3) . .
O40 Mo9 O22 92.1(2) . .
O2 Mo9 O22 154.3(2) . .
O7 Mo9 O5 93.1(3) . .
O40 Mo9 O5 158.1(2) . .
O2 Mo9 O5 88.4(2) . .
O22 Mo9 O5 73.3(2) . .
O7 Mo9 O21 165.1(2) . .
O40 Mo9 O21 89.0(2) . .
O2 Mo9 O21 73.7(2) . .
O22 Mo9 O21 83.7(2) . .
O5 Mo9 O21 73.6(2) . .
O7 Mo9 Mo17 87.1(2) . .
O40 Mo9 Mo17 126.28(18) . .
O2 Mo9 Mo17 130.24(17) . .
O22 Mo9 Mo17 34.25(17) . .
O5 Mo9 Mo17 41.86(15) . .
O21 Mo9 Mo17 87.23(14) . .
O35 Mo10 O23 104.9(3) . .
O35 Mo10 O4 99.2(3) . .
O23 Mo10 O4 99.9(2) . .
O35 Mo10 O46 99.6(3) . .
O23 Mo10 O46 92.2(3) . .
O4 Mo10 O46 154.2(2) . .
O35 Mo10 O37 94.6(3) . .
O23 Mo10 O37 157.8(2) . .
O4 Mo10 O37 87.1(2) . .
O46 Mo10 O37 73.9(2) . .
O35 Mo10 O25 165.0(2) . .
O23 Mo10 O25 89.5(2) . .
O4 Mo10 O25 73.7(2) . .
O46 Mo10 O25 83.8(2) . .
O37 Mo10 O25 72.1(2) . .
O89 Mo11 O88 105.8(3) . .
O89 Mo11 O19 101.6(3) . .
O88 Mo11 O19 101.4(3) . .
O89 Mo11 O51 101.2(3) . .
O88 Mo11 O51 100.8(3) . .
O19 Mo11 O51 142.2(2) . .
O89 Mo11 O15 83.3(3) . .
O88 Mo11 O15 170.9(2) . .
O19 Mo11 O15 76.5(2) . .
O51 Mo11 O15 76.8(2) . .
O89 Mo11 O18 171.0(3) . .
O88 Mo11 O18 83.2(2) . .
O19 Mo11 O18 76.4(2) . .
O51 Mo11 O18 76.3(2) . .
O15 Mo11 O18 87.7(2) . .
O52 Mo12 O42 105.4(3) . .
O52 Mo12 O25 102.9(3) . .
O42 Mo12 O25 101.7(3) . .
O52 Mo12 O13 99.7(3) . .
O42 Mo12 O13 100.7(3) . .
O25 Mo12 O13 142.3(2) . .
O52 Mo12 O24 83.9(2) . .
O42 Mo12 O24 170.6(2) . .
O25 Mo12 O24 77.0(2) . .
O13 Mo12 O24 76.0(2) . .
O52 Mo12 O37 171.4(2) . .
O42 Mo12 O37 83.0(2) . .
O25 Mo12 O37 76.6(2) . .
O13 Mo12 O37 76.6(2) . .
O24 Mo12 O37 87.7(2) . .
O12 Mo13 O45 105.6(3) . .
O12 Mo13 O3 97.1(2) . .
O45 Mo13 O3 97.4(2) . .
O12 Mo13 O38 100.5(3) . .
O45 Mo13 O38 95.8(3) . .
O3 Mo13 O38 154.3(3) . .
O12 Mo13 O1 93.4(3) . .
O45 Mo13 O1 159.9(3) . .
O3 Mo13 O1 86.5(2) . .
O38 Mo13 O1 73.9(2) . .
O12 Mo13 O48 163.8(2) . .
O45 Mo13 O48 88.9(2) . .
O3 Mo13 O48 73.5(2) . .
O38 Mo13 O48 84.9(2) . .
O1 Mo13 O48 73.3(2) . .
O12 Mo13 Mo22 87.50(18) . .
O45 Mo13 Mo22 130.19(19) . .
O3 Mo13 Mo22 129.05(16) . .
O38 Mo13 Mo22 34.43(18) . .
O1 Mo13 Mo22 42.54(15) . .
O48 Mo13 Mo22 88.56(13) . .
O8 Mo14 O31 105.9(3) . .
O8 Mo14 O11 100.5(3) . .
O31 Mo14 O11 95.4(3) . .
O8 Mo14 O9 97.2(3) . .
O31 Mo14 O9 97.8(2) . .
O11 Mo14 O9 154.1(2) . .
O8 Mo14 O15 92.3(3) . .
O31 Mo14 O15 160.5(3) . .
O11 Mo14 O15 74.1(2) . .
O9 Mo14 O15 86.4(2) . .
O8 Mo14 O19 162.2(2) . .
O31 Mo14 O19 90.5(3) . .
O11 Mo14 O19 84.4(2) . .
O9 Mo14 O19 73.3(2) . .
O15 Mo14 O19 72.4(2) . .
O8 Mo14 Mo28 87.1(2) . .
O31 Mo14 Mo28 129.73(19) . .
O11 Mo14 Mo28 34.42(18) . .
O9 Mo14 Mo28 129.12(16) . .
O15 Mo14 Mo28 42.67(14) . .
O19 Mo14 Mo28 87.52(15) . .
O102 Mo15 O63 105.5(3) . .
O102 Mo15 O56 101.8(3) . .
O63 Mo15 O56 100.0(3) . .
O102 Mo15 O21 101.4(3) . .
O63 Mo15 O21 100.7(3) . .
O56 Mo15 O21 143.2(2) . .
O102 Mo15 O14 84.0(3) . .
O63 Mo15 O14 170.5(3) . .
O56 Mo15 O14 77.7(2) . .
O21 Mo15 O14 76.7(2) . .
O102 Mo15 O5 172.7(2) . .
O63 Mo15 O5 81.8(3) . .
O56 Mo15 O5 76.5(2) . .
O21 Mo15 O5 76.8(2) . .
O14 Mo15 O5 88.7(2) . .
O59 Mo16 O16 105.1(3) . .
O59 Mo16 O9 98.5(3) . .
O16 Mo16 O9 99.2(2) . .
O59 Mo16 O60 94.7(3) . .
O16 Mo16 O60 99.3(3) . .
O9 Mo16 O60 153.5(2) . .
O59 Mo16 O18 159.2(3) . .
O16 Mo16 O18 94.0(2) . .
O9 Mo16 O18 86.1(2) . .
O60 Mo16 O18 73.8(2) . .
O59 Mo16 O19 89.8(2) . .
O16 Mo16 O19 164.3(2) . .
O9 Mo16 O19 73.5(2) . .
O60 Mo16 O19 83.8(2) . .
O18 Mo16 O19 72.0(2) . .
O59 Mo16 Mo34 129.1(2) . .
O16 Mo16 Mo34 87.12(19) . .
O9 Mo16 Mo34 128.57(17) . .
O60 Mo16 Mo34 34.46(17) . .
O18 Mo16 Mo34 42.43(15) . .
O19 Mo16 Mo34 86.94(14) . .
O61 Mo17 O71 105.8(4) . .
O61 Mo17 O22 97.6(3) . .
O71 Mo17 O22 101.6(3) . .
O61 Mo17 O47 99.2(3) . .
O71 Mo17 O47 101.6(3) . .
O22 Mo17 O47 146.3(3) . .
O61 Mo17 O5 107.5(3) . .
O71 Mo17 O5 146.6(3) . .
O22 Mo17 O5 73.0(2) . .
O47 Mo17 O5 74.1(2) . .
O61 Mo17 O63 177.6(3) . .
O71 Mo17 O63 76.6(3) . .
O22 Mo17 O63 81.7(2) . .
O47 Mo17 O63 80.3(2) . .
O5 Mo17 O63 70.1(2) . .
O61 Mo17 Mo9 94.5(2) . .
O71 Mo17 Mo9 135.5(2) . .
O22 Mo17 Mo9 35.50(16) . .
O47 Mo17 Mo9 113.90(18) . .
O5 Mo17 Mo9 40.31(14) . .
O63 Mo17 Mo9 83.69(14) . .
O26 Mo18 O10 106.2(3) . .
O26 Mo18 O27 97.9(3) . .
O10 Mo18 O27 99.2(3) . .
O26 Mo18 O2 96.7(3) . .
O10 Mo18 O2 97.2(2) . .
O27 Mo18 O2 154.0(2) . .
O26 Mo18 O14 159.6(2) . .
O10 Mo18 O14 93.9(2) . .
O27 Mo18 O14 74.6(2) . .
O2 Mo18 O14 84.3(2) . .
O26 Mo18 O21 88.2(2) . .
O10 Mo18 O21 163.8(2) . .
O27 Mo18 O21 85.8(2) . .
O2 Mo18 O21 73.3(2) . .
O14 Mo18 O21 72.5(2) . .
O26 Mo18 Mo31 133.2(2) . .
O10 Mo18 Mo31 86.65(19) . .
O27 Mo18 Mo31 35.28(18) . .
O2 Mo18 Mo31 126.74(16) . .
O14 Mo18 Mo31 42.48(16) . .
O21 Mo18 Mo31 88.79(14) . .
O85 Mo19 O68 105.4(3) . .
O85 Mo19 O50 97.8(3) . .
O68 Mo19 O50 100.0(3) . .
O85 Mo19 O75 99.3(3) . .
O68 Mo19 O75 92.3(3) . .
O50 Mo19 O75 155.4(2) . .
O85 Mo19 O18 93.9(3) . .
O68 Mo19 O18 157.7(3) . .
O50 Mo19 O18 88.3(2) . .
O75 Mo19 O18 73.1(2) . .
O85 Mo19 O51 163.7(3) . .
O68 Mo19 O51 90.2(3) . .
O50 Mo19 O51 74.3(2) . .
O75 Mo19 O51 84.6(2) . .
O18 Mo19 O51 72.0(2) . .
O101 Mo20 O90 106.0(3) . .
O101 Mo20 O54 101.6(3) . .
O90 Mo20 O54 101.4(3) . .
O101 Mo20 O48 101.1(3) . .
O90 Mo20 O48 101.4(3) . .
O54 Mo20 O48 141.8(2) . .
O101 Mo20 O17 83.0(3) . .
O90 Mo20 O17 171.0(3) . .
O54 Mo20 O17 76.3(2) . .
O48 Mo20 O17 76.4(2) . .
O101 Mo20 O1 170.9(2) . .
O90 Mo20 O1 83.1(3) . .
O54 Mo20 O1 76.2(2) . .
O48 Mo20 O1 76.5(2) . .
O17 Mo20 O1 87.9(2) . .
O110 Mo21 O111 105.2(4) . .
O110 Mo21 O72 99.4(4) . .
O111 Mo21 O72 100.3(3) . .
O110 Mo21 O46 98.3(3) . .
O111 Mo21 O46 102.3(3) . .
O72 Mo21 O46 146.4(3) . .
O110 Mo21 O37 105.2(3) . .
O111 Mo21 O37 149.6(3) . .
O72 Mo21 O37 73.8(2) . .
O46 Mo21 O37 74.0(2) . .
O110 Mo21 O42 174.8(3) . .
O111 Mo21 O42 79.9(3) . .
O72 Mo21 O42 79.7(3) . .
O46 Mo21 O42 80.1(2) . .
O37 Mo21 O42 69.7(2) . .
O67 Mo22 O113 104.9(4) . .
O67 Mo22 O33 99.3(3) . .
O113 Mo22 O33 101.3(3) . .
O67 Mo22 O38 99.0(3) . .
O113 Mo22 O38 102.2(3) . .
O33 Mo22 O38 145.2(3) . .
O67 Mo22 O1 106.5(3) . .
O113 Mo22 O1 148.6(3) . .
O33 Mo22 O1 73.5(2) . .
O38 Mo22 O1 73.1(2) . .
O67 Mo22 Mo13 94.1(2) . .
O113 Mo22 Mo13 136.1(3) . .
O33 Mo22 Mo13 114.36(19) . .
O38 Mo22 Mo13 34.85(17) . .
O1 Mo22 Mo13 41.29(15) . .
O73 Mo23 O97 105.2(3) . .
O73 Mo23 O50 100.3(3) . .
O97 Mo23 O50 96.8(3) . .
O73 Mo23 O84 92.6(3) . .
O97 Mo23 O84 99.3(3) . .
O50 Mo23 O84 156.0(2) . .
O73 Mo23 O15 158.2(3) . .
O97 Mo23 O15 94.0(3) . .
O50 Mo23 O15 87.4(2) . .
O84 Mo23 O15 73.8(2) . .
O73 Mo23 O51 90.2(3) . .
O97 Mo23 O51 163.6(3) . .
O50 Mo23 O51 74.4(2) . .
O84 Mo23 O51 85.5(2) . .
O15 Mo23 O51 72.2(2) . .
O83 Mo24 O95 104.1(4) . .
O83 Mo24 O41 96.2(3) . .
O95 Mo24 O41 101.0(3) . .
O83 Mo24 O33 99.9(3) . .
O95 Mo24 O33 92.7(3) . .
O41 Mo24 O33 155.6(3) . .
O83 Mo24 O1 94.3(3) . .
O95 Mo24 O1 158.4(3) . .
O41 Mo24 O1 87.9(2) . .
O33 Mo24 O1 72.8(2) . .
O83 Mo24 O54 163.5(3) . .
O95 Mo24 O54 91.1(3) . .
O41 Mo24 O54 74.3(2) . .
O33 Mo24 O54 85.4(2) . .
O1 Mo24 O54 72.2(2) . .
O94 Mo25 O49 105.4(3) . .
O94 Mo25 O34 102.7(3) . .
O49 Mo25 O34 98.7(3) . .
O94 Mo25 O55 100.1(3) . .
O49 Mo25 O55 98.8(3) . .
O34 Mo25 O55 146.3(3) . .
O94 Mo25 O17 149.3(3) . .
O49 Mo25 O17 105.3(3) . .
O34 Mo25 O17 73.5(2) . .
O55 Mo25 O17 74.2(3) . .
O94 Mo25 Mo7 137.7(3) . .
O49 Mo25 Mo7 92.8(2) . .
O34 Mo25 Mo7 35.91(17) . .
O55 Mo25 Mo7 114.7(2) . .
O17 Mo25 Mo7 40.92(15) . .
O94 Mo25 Mo27 133.9(3) . .
O49 Mo25 Mo27 92.8(2) . .
O34 Mo25 Mo27 116.16(17) . .
O55 Mo25 Mo27 34.4(2) . .
O17 Mo25 Mo27 43.04(15) . .
Mo7 Mo25 Mo27 81.26(3) . .
O69 Mo26 O93 104.9(4) . .
O69 Mo26 O62 99.4(3) . .
O93 Mo26 O62 100.8(3) . .
O69 Mo26 O43 97.5(3) . .
O93 Mo26 O43 102.1(3) . .
O62 Mo26 O43 146.9(3) . .
O69 Mo26 O24 105.0(3) . .
O93 Mo26 O24 150.1(3) . .
O62 Mo26 O24 73.9(2) . .
O43 Mo26 O24 74.2(2) . .
O69 Mo26 O52 174.6(3) . .
O93 Mo26 O52 80.5(3) . .
O62 Mo26 O52 79.4(2) . .
O43 Mo26 O52 81.2(2) . .
O24 Mo26 O52 69.6(2) . .
O69 Mo26 Mo8 92.9(2) . .
O93 Mo26 Mo8 135.8(3) . .
O62 Mo26 Mo8 116.0(2) . .
O43 Mo26 Mo8 34.58(18) . .
O24 Mo26 Mo8 42.34(14) . .
O52 Mo26 Mo8 83.05(13) . .
O100 Mo27 O87 105.1(3) . .
O100 Mo27 O55 95.5(3) . .
O87 Mo27 O55 99.9(3) . .
O100 Mo27 O41 99.7(3) . .
O87 Mo27 O41 96.7(3) . .
O55 Mo27 O41 153.7(3) . .
O100 Mo27 O17 160.6(3) . .
O87 Mo27 O17 92.3(3) . .
O55 Mo27 O17 72.9(2) . .
O41 Mo27 O17 86.2(2) . .
O100 Mo27 O54 92.9(3) . .
O87 Mo27 O54 160.8(3) . .
O55 Mo27 O54 84.7(3) . .
O41 Mo27 O54 73.3(2) . .
O17 Mo27 O54 71.0(2) . .
O100 Mo27 Mo25 129.4(3) . .
O87 Mo27 Mo25 86.4(2) . .
O55 Mo27 Mo25 34.04(19) . .
O41 Mo27 Mo25 128.25(18) . .
O17 Mo27 Mo25 42.01(15) . .
O54 Mo27 Mo25 87.20(16) . .
O96 Mo28 O98 106.1(4) . .
O96 Mo28 O84 98.1(3) . .
O98 Mo28 O84 102.3(4) . .
O96 Mo28 O11 98.3(3) . .
O98 Mo28 O11 101.5(3) . .
O84 Mo28 O11 146.0(2) . .
O96 Mo28 O15 104.1(3) . .
O98 Mo28 O15 149.8(3) . .
O84 Mo28 O15 74.3(2) . .
O11 Mo28 O15 72.8(2) . .
O96 Mo28 O89 174.1(3) . .
O98 Mo28 O89 79.8(3) . .
O84 Mo28 O89 80.3(3) . .
O11 Mo28 O89 80.3(2) . .
O15 Mo28 O89 70.0(2) . .
O96 Mo28 Mo14 92.5(2) . .
O98 Mo28 Mo14 135.2(3) . .
O84 Mo28 Mo14 115.19(18) . .
O11 Mo28 Mo14 34.50(16) . .
O15 Mo28 Mo14 41.24(14) . .
O89 Mo28 Mo14 83.05(15) . .
O65 Mo29 O79 104.4(3) . .
O65 Mo29 O58 101.5(3) . .
O79 Mo29 O58 96.9(3) . .
O65 Mo29 O62 92.8(3) . .
O79 Mo29 O62 99.7(3) . .
O58 Mo29 O62 154.6(3) . .
O65 Mo29 O24 159.0(3) . .
O79 Mo29 O24 93.4(3) . .
O58 Mo29 O24 86.9(2) . .
O62 Mo29 O24 73.1(2) . .
O65 Mo29 O13 92.1(3) . .
O79 Mo29 O13 162.5(3) . .
O58 Mo29 O13 74.0(2) . .
O62 Mo29 O13 84.8(2) . .
O24 Mo29 O13 71.5(2) . .
O105 Mo30 O80 105.0(3) . .
O105 Mo30 O57 101.0(3) . .
O80 Mo30 O57 97.5(3) . .
O105 Mo30 O53 92.9(4) . .
O80 Mo30 O53 99.3(3) . .
O57 Mo30 O53 154.5(3) . .
O105 Mo30 O14 158.6(3) . .
O80 Mo30 O14 93.0(3) . .
O57 Mo30 O14 87.6(2) . .
O53 Mo30 O14 72.6(2) . .
O105 Mo30 O56 91.7(3) . .
O80 Mo30 O56 162.5(3) . .
O57 Mo30 O56 73.9(2) . .
O53 Mo30 O56 84.5(2) . .
O14 Mo30 O56 71.7(2) . .
O115 Mo31 O86 105.1(4) . .
O115 Mo31 O53 102.2(3) . .
O86 Mo31 O53 99.9(3) . .
O115 Mo31 O27 100.6(3) . .
O86 Mo31 O27 97.8(3) . .
O53 Mo31 O27 146.2(3) . .
O115 Mo31 O14 148.5(3) . .
O86 Mo31 O14 106.3(3) . .
O53 Mo31 O14 74.3(2) . .
O27 Mo31 O14 73.2(2) . .
O115 Mo31 Mo18 134.7(3) . .
O86 Mo31 Mo18 93.1(2) . .
O53 Mo31 Mo18 115.3(2) . .
O27 Mo31 Mo18 34.95(17) . .
O14 Mo31 Mo18 41.41(15) . .
O106 Mo32 O103 105.0(4) . .
O106 Mo32 O58 96.6(3) . .
O103 Mo32 O58 100.3(3) . .
O106 Mo32 O72 100.5(3) . .
O103 Mo32 O72 93.5(3) . .
O58 Mo32 O72 154.5(3) . .
O106 Mo32 O37 93.5(3) . .
O103 Mo32 O37 159.1(3) . .
O58 Mo32 O37 86.9(2) . .
O72 Mo32 O37 73.3(2) . .
O106 Mo32 O13 162.2(3) . .
O103 Mo32 O13 91.3(3) . .
O58 Mo32 O13 73.1(2) . .
O72 Mo32 O13 85.3(3) . .
O37 Mo32 O13 71.9(2) . .
O109 Mo33 O92 106.3(4) . .
O109 Mo33 O47 95.1(3) . .
O92 Mo33 O47 101.1(3) . .
O109 Mo33 O57 100.3(3) . .
O92 Mo33 O57 95.6(3) . .
O47 Mo33 O57 153.0(3) . .
O109 Mo33 O5 157.3(3) . .
O92 Mo33 O5 94.9(3) . .
O47 Mo33 O5 72.5(2) . .
O57 Mo33 O5 85.2(2) . .
O109 Mo33 O56 89.3(3) . .
O92 Mo33 O56 162.3(3) . .
O47 Mo33 O56 85.5(2) . .
O57 Mo33 O56 72.8(2) . .
O5 Mo33 O56 71.2(2) . .
O112 Mo34 O39 105.1(3) . .
O112 Mo34 O75 101.2(3) . .
O39 Mo34 O75 98.5(3) . .
O112 Mo34 O60 102.0(3) . .
O39 Mo34 O60 98.0(3) . .
O75 Mo34 O60 146.8(3) . .
O112 Mo34 O18 149.8(3) . .
O39 Mo34 O18 105.1(3) . .
O75 Mo34 O18 73.9(2) . .
O60 Mo34 O18 74.1(2) . .
O112 Mo34 O88 79.6(3) . .
O39 Mo34 O88 175.2(3) . .
O75 Mo34 O88 80.8(2) . .
O60 Mo34 O88 80.4(2) . .
O18 Mo34 O88 70.2(2) . .
O112 Mo34 Mo16 136.9(3) . .
O39 Mo34 Mo16 92.6(2) . .
O75 Mo34 Mo16 114.91(19) . .
O60 Mo34 Mo16 35.67(17) . .
O18 Mo34 Mo16 41.53(15) . .
O88 Mo34 Mo16 83.47(15) . .
Mo13 O1 Mo24 151.8(3) . .
Mo13 O1 Mo22 96.2(2) . .
Mo24 O1 Mo22 96.9(2) . .
Mo13 O1 Mo20 101.1(2) . .
Mo24 O1 Mo20 100.7(2) . .
Mo22 O1 Mo20 101.6(2) . .
Mo9 O2 Mo18 115.7(3) . .
Mo7 O3 Mo13 115.5(3) . .
Mo10 O4 Mo8 114.6(3) . .
Mo9 O5 Mo17 97.8(2) . .
Mo9 O5 Mo33 151.2(3) . .
Mo17 O5 Mo33 95.7(2) . .
Mo9 O5 Mo15 101.6(2) . .
Mo17 O5 Mo15 101.2(2) . .
Mo33 O5 Mo15 100.5(2) . .
Mo7 O6 Pr3 155.7(3) . .
Mo9 O7 Pr3 153.7(3) . .
Mo14 O8 Pr2 154.7(3) . .
Mo16 O9 Mo14 115.2(3) . .
Mo18 O10 Pr4 156.2(3) . .
Mo28 O11 Mo14 111.1(3) . .
Mo13 O12 Pr4 154.5(3) . .
Mo12 O13 Mo29 110.3(3) . .
Mo12 O13 Mo32 109.9(3) . .
Mo29 O13 Mo32 93.3(2) . .
Mo18 O14 Mo31 96.1(2) . .
Mo18 O14 Mo30 152.0(3) . .
Mo31 O14 Mo30 95.6(2) . .
Mo18 O14 Mo15 101.9(2) . .
Mo31 O14 Mo15 101.8(2) . .
Mo30 O14 Mo15 100.4(2) . .
Mo14 O15 Mo23 152.9(3) . .
Mo14 O15 Mo28 96.1(2) . .
Mo23 O15 Mo28 95.8(2) . .
Mo14 O15 Mo11 101.1(2) . .
Mo23 O15 Mo11 100.6(2) . .
Mo28 O15 Mo11 100.2(2) . .
Mo16 O16 Pr1 155.5(3) . .
Mo7 O17 Mo25 97.0(2) . .
Mo7 O17 Mo27 151.0(3) . .
Mo25 O17 Mo27 94.9(2) . .
Mo7 O17 Mo20 102.1(2) . .
Mo25 O17 Mo20 101.9(2) . .
Mo27 O17 Mo20 101.0(2) . .
Mo16 O18 Mo19 151.6(3) . .
Mo16 O18 Mo34 96.0(2) . .
Mo19 O18 Mo34 96.7(2) . .
Mo16 O18 Mo11 101.3(2) . .
Mo19 O18 Mo11 101.3(2) . .
Mo34 O18 Mo11 100.4(2) . .
Mo11 O19 Mo14 109.5(2) . .
Mo11 O19 Mo16 110.0(2) . .
Mo14 O19 Mo16 92.6(2) . .
Mo6 O20 Pr2 158.4(3) . .
Mo15 O21 Mo18 108.4(2) . .
Mo15 O21 Mo9 107.9(3) . .
Mo18 O21 Mo9 92.25(19) . .
Mo17 O22 Mo9 110.3(3) . .
Mo10 O23 Pr3 145.9(3) . .
Mo29 O24 Mo8 153.4(3) . .
Mo29 O24 Mo26 96.3(2) . .
Mo8 O24 Mo26 94.9(2) . .
Mo29 O24 Mo12 101.8(2) . .
Mo8 O24 Mo12 99.8(2) . .
Mo26 O24 Mo12 100.8(2) . .
Mo12 O25 Mo8 110.2(3) . .
Mo12 O25 Mo10 109.8(3) . .
Mo8 O25 Mo10 92.9(2) . .
Mo18 O26 Pr1 148.7(3) . .
Mo18 O27 Mo31 109.8(3) . .
Mo6 O28 Pr4 159.5(3) . .
Mo8 O29 Pr3 147.0(3) . .
Mo6 O30 Pr3 159.3(3) . .
Mo14 O31 Pr4 147.5(3) . .
Mo8 O32 Pr2 155.3(3) . .
Mo22 O33 Mo24 111.1(3) . .
Mo25 O34 Mo7 109.6(3) . .
Mo10 O35 Pr1 155.4(3) . .
Mo6 O36 Pr1 159.3(3) . .
Mo10 O37 Mo32 152.0(3) . .
Mo10 O37 Mo21 95.9(2) . .
Mo32 O37 Mo21 96.0(2) . .
Mo10 O37 Mo12 101.3(2) . .
Mo32 O37 Mo12 101.2(2) . .
Mo21 O37 Mo12 101.1(2) . .
Mo22 O38 Mo13 110.7(3) . .
Mo9 O40 Pr1 146.7(3) . .
Mo24 O41 Mo27 114.3(3) . .
Mo12 O42 Mo21 106.3(3) . .
Mo26 O43 Mo8 111.1(3) . .
Mo7 O44 Pr2 146.4(3) . .
Mo13 O45 Pr2 148.1(3) . .
Mo21 O46 Mo10 109.6(3) . .
Mo17 O47 Mo33 112.3(3) . .
Mo20 O48 Mo13 108.9(2) . .
Mo20 O48 Mo7 108.3(3) . .
Mo13 O48 Mo7 92.4(2) . .
Mo19 O50 Mo23 114.0(3) . .
Mo11 O51 Mo23 109.9(3) . .
Mo11 O51 Mo19 110.1(3) . .
Mo23 O51 Mo19 92.9(2) . .
Mo12 O52 Mo26 105.7(3) . .
Mo31 O53 Mo30 111.5(3) . .
Mo20 O54 Mo24 110.5(3) . .
Mo20 O54 Mo27 111.2(3) . .
Mo24 O54 Mo27 92.7(2) . .
Mo25 O55 Mo27 111.5(3) . .
Mo15 O56 Mo30 109.8(3) . .
Mo15 O56 Mo33 111.3(3) . .
Mo30 O56 Mo33 92.8(2) . .
Mo30 O57 Mo33 114.6(3) . .
Mo29 O58 Mo32 114.7(3) . .
Mo16 O59 Pr4 146.6(3) . .
Mo34 O60 Mo16 109.9(3) . .
Mo26 O62 Mo29 110.9(3) . .
Mo15 O63 Pr5 151.4(4) . .
Mo15 O63 Mo17 106.9(3) . .
Pr5 O63 Mo17 101.6(2) . .
Mo17 O71 Pr5 119.1(3) . .
Mo21 O72 Mo32 111.0(3) . .
Mo34 O75 Mo19 111.0(3) . .
Mo28 O84 Mo23 110.7(3) . .
Mo11 O88 Mo34 106.3(3) . .
Mo11 O89 Mo28 106.5(3) . .

loop_
_geom_bond_atom_site_label_1
_geom_bond_atom_site_label_2
_geom_bond_distance
_geom_bond_site_symmetry_2
Pr1 O36 2.418(5) .
Pr1 O40 2.462(6) .
Pr1 O16 2.501(6) .
Pr1 O77 2.503(7) .
Pr1 O64 2.501(6) .
Pr1 O26 2.512(6) .
Pr1 O35 2.523(6) .
Pr1 O104 2.521(6) .
Pr1 O76 2.597(6) .
Pr2 O20 2.427(5) .
Pr2 O45 2.456(6) .
Pr2 O44 2.484(6) .
Pr2 O108 2.487(7) .
Pr2 O32 2.488(5) .
Pr2 O74 2.496(6) .
Pr2 O8 2.501(6) .
Pr2 O78 2.539(7) .
Pr2 O114 2.611(7) .
Pr3 O30 2.431(6) .
Pr3 O23 2.465(6) .
Pr3 O6 2.498(5) .
Pr3 O7 2.500(6) .
Pr3 O29 2.503(6) .
Pr3 O66 2.510(6) .
Pr3 O70 2.520(7) .
Pr3 O91 2.522(6) .
Pr3 O116 2.525(7) .
Pr4 O28 2.441(5) .
Pr4 O31 2.481(6) .
Pr4 O107 2.493(7) .
Pr4 O59 2.495(6) .
Pr4 O12 2.506(6) .
Pr4 O81 2.518(7) .
Pr4 O99 2.519(6) .
Pr4 O82 2.517(6) .
Pr4 O10 2.518(5) .
Pr5 O117 2.455(9) .
Pr5 O63 2.461(6) .
Pr5 O119 2.479(10) .
Pr5 O118 2.513(10) .
Pr5 O121 2.521(10) .
Pr5 O120 2.520(11) .
Pr5 O123 2.550(11) .
Pr5 O122 2.561(11) .
Pr5 O71 2.666(8) .
Mo6 O20 1.753(5) .
Mo6 O36 1.756(6) .
Mo6 O28 1.762(5) .
Mo6 O30 1.770(6) .
Mo7 O6 1.716(5) .
Mo7 O44 1.739(6) .
Mo7 O3 1.907(5) .
Mo7 O34 1.981(6) .
Mo7 O17 2.100(6) .
Mo7 O48 2.267(5) .
Mo7 Mo25 3.1817(13) .
Mo8 O32 1.735(6) .
Mo8 O29 1.733(6) .
Mo8 O43 1.940(6) .
Mo8 O4 1.956(5) .
Mo8 O24 2.155(5) .
Mo8 O25 2.217(5) .
Mo8 Mo26 3.1882(12) .
Mo9 O7 1.723(6) .
Mo9 O40 1.746(5) .
Mo9 O2 1.909(5) .
Mo9 O22 1.981(6) .
Mo9 O5 2.090(5) .
Mo9 O21 2.275(5) .
Mo9 Mo17 3.2004(12) .
Mo10 O35 1.731(6) .
Mo10 O23 1.745(6) .
Mo10 O4 1.896(5) .
Mo10 O46 1.983(5) .
Mo10 O37 2.129(6) .
Mo10 O25 2.256(6) .
Mo11 O89 1.738(6) .
Mo11 O88 1.744(6) .
Mo11 O19 1.888(6) .
Mo11 O51 1.904(6) .
Mo11 O15 2.252(6) .
Mo11 O18 2.263(5) .
Mo12 O52 1.725(6) .
Mo12 O42 1.744(6) .
Mo12 O25 1.884(5) .
Mo12 O13 1.906(6) .
Mo12 O24 2.248(5) .
Mo12 O37 2.259(6) .
Mo13 O12 1.719(6) .
Mo13 O45 1.744(6) .
Mo13 O3 1.949(5) .
Mo13 O38 1.951(6) .
Mo13 O1 2.119(6) .
Mo13 O48 2.252(6) .
Mo13 Mo22 3.1930(11) .
Mo14 O8 1.722(6) .
Mo14 O31 1.728(6) .
Mo14 O11 1.942(6) .
Mo14 O9 1.945(5) .
Mo14 O15 2.121(5) .
Mo14 O19 2.240(6) .
Mo14 Mo28 3.1993(12) .
Mo15 O102 1.726(6) .
Mo15 O63 1.759(6) .
Mo15 O56 1.899(6) .
Mo15 O21 1.908(5) .
Mo15 O14 2.245(5) .
Mo15 O5 2.279(6) .
Mo16 O59 1.735(6) .
Mo16 O16 1.736(5) .
Mo16 O9 1.908(5) .
Mo16 O60 1.988(6) .
Mo16 O18 2.137(6) .
Mo16 O19 2.259(6) .
Mo16 Mo34 3.2058(12) .
Mo17 O61 1.706(7) .
Mo17 O71 1.740(7) .
Mo17 O22 1.920(6) .
Mo17 O47 1.930(6) .
Mo17 O5 2.156(6) .
Mo17 O63 2.475(7) .
Mo18 O26 1.721(6) .
Mo18 O10 1.723(5) .
Mo18 O27 1.936(6) .
Mo18 O2 1.954(5) .
Mo18 O14 2.116(6) .
Mo18 O21 2.262(5) .
Mo18 Mo31 3.1811(12) .
Mo19 O85 1.729(6) .
Mo19 O68 1.730(7) .
Mo19 O50 1.936(6) .
Mo19 O75 1.996(7) .
Mo19 O18 2.149(6) .
Mo19 O51 2.253(6) .
Mo20 O101 1.736(6) .
Mo20 O90 1.740(6) .
Mo20 O54 1.896(6) .
Mo20 O48 1.914(6) .
Mo20 O17 2.264(5) .
Mo20 O1 2.276(6) .
Mo21 O110 1.706(8) .
Mo21 O111 1.723(7) .
Mo21 O72 1.934(7) .
Mo21 O46 1.927(6) .
Mo21 O37 2.173(6) .
Mo21 O42 2.496(6) .
Mo22 O67 1.715(7) .
Mo22 O113 1.724(7) .
Mo22 O33 1.931(7) .
Mo22 O38 1.930(6) .
Mo22 O1 2.171(5) .
Mo23 O73 1.695(6) .
Mo23 O97 1.727(6) .
Mo23 O50 1.946(6) .
Mo23 O84 1.983(6) .
Mo23 O15 2.164(5) .
Mo23 O51 2.240(6) .
Mo24 O83 1.722(7) .
Mo24 O95 1.727(6) .
Mo24 O41 1.925(6) .
Mo24 O33 1.989(7) .
Mo24 O1 2.150(6) .
Mo24 O54 2.246(7) .
Mo25 O94 1.714(6) .
Mo25 O49 1.724(6) .
Mo25 O34 1.913(6) .
Mo25 O55 1.923(7) .
Mo25 O17 2.146(6) .
Mo25 Mo27 3.1950(13) .
Mo26 O69 1.718(7) .
Mo26 O93 1.725(7) .
Mo26 O62 1.920(7) .
Mo26 O43 1.926(6) .
Mo26 O24 2.173(6) .
Mo26 O52 2.506(6) .
Mo27 O100 1.705(7) .
Mo27 O87 1.723(6) .
Mo27 O55 1.942(7) .
Mo27 O41 1.958(7) .
Mo27 O17 2.189(6) .
Mo27 O54 2.263(6) .
Mo28 O96 1.718(7) .
Mo28 O98 1.727(7) .
Mo28 O84 1.936(7) .
Mo28 O11 1.938(6) .
Mo28 O15 2.181(5) .
Mo28 O89 2.473(7) .
Mo29 O65 1.713(7) .
Mo29 O79 1.741(7) .
Mo29 O58 1.930(7) .
Mo29 O62 1.990(7) .
Mo29 O24 2.151(6) .
Mo29 O13 2.247(6) .
Mo30 O105 1.704(7) .
Mo30 O80 1.734(7) .
Mo30 O57 1.923(7) .
Mo30 O53 1.976(7) .
Mo30 O14 2.198(6) .
Mo30 O56 2.264(6) .
Mo31 O115 1.698(7) .
Mo31 O86 1.725(7) .
Mo31 O53 1.931(7) .
Mo31 O27 1.952(6) .
Mo31 O14 2.161(6) .
Mo32 O106 1.715(7) .
Mo32 O103 1.727(7) .
Mo32 O58 1.960(6) .
Mo32 O72 1.977(7) .
Mo32 O37 2.162(6) .
Mo32 O13 2.260(6) .
Mo33 O109 1.697(7) .
Mo33 O92 1.713(7) .
Mo33 O47 1.959(6) .
Mo33 O57 1.978(6) .
Mo33 O5 2.202(5) .
Mo33 O56 2.268(6) .
Mo34 O112 1.732(7) .
Mo34 O39 1.739(6) .
Mo34 O75 1.924(6) .
Mo34 O60 1.929(6) .
Mo34 O18 2.175(6) .
Mo34 O88 2.483(6) .
N5 N5A 0.48(9) .
N9 N9A 1.56(9) .
N11 N11A 0.69(7) .
